data_1563398
loop_
_publ_author_name
'Wang, Li-Xia'
'Zhao, Liang'
'Wang, De-Xian'
'Wang, Mei-Xiang'

_publ_section_title
;
 Synthesis and structural characterization of different topological
 coordination polymers based on tunable Cu4Br4&#x2212;mIm secondary
 building units and macrocyclic azacalixaromatics
;
_journal_issue 12
_journal_name_full 'Journal of Solid State Chemistry'
_journal_page_first 3010
_journal_page_last 3016
_journal_paper_doi 10.1016/j.jssc.2010.10.011
_journal_volume 183
_journal_year 2010
_chemical_formula_sum 'C20 H20 Br0.94 Cu4 I3.06 N12'
_chemical_formula_weight 1146.19
_space_group_IT_number 220
_space_group_name_Hall 'I -4bd 2c 3'
_space_group_name_H-M_alt 'I -4 3 d'
_symmetry_cell_setting cubic
_symmetry_space_group_name_H-M 'I -4 3 d'
_atom_sites_solution_hydrogens geom
_atom_sites_solution_primary direct
_atom_sites_solution_secondary difmap
_audit_creation_method SHELXL-97
_cell_angle_alpha 90.00
_cell_angle_beta 90.00
_cell_angle_gamma 90.00
_cell_formula_units_Z 12
_cell_length_a 23.1096(10)
_cell_length_b 23.1096(10)
_cell_length_c 23.1096(10)
_cell_measurement_reflns_used 2389
_cell_measurement_temperature 173(2)
_cell_measurement_theta_max 27.48
_cell_measurement_theta_min 2.17
_cell_volume 12341.8(9)
_computing_cell_refinement 'CrystalClear (Rigaku Inc., 2008)'
_computing_data_collection 'CrystalClear (Rigaku Inc., 2008)'
_computing_data_reduction 'CrystalClear (Rigaku Inc., 2008)'
_computing_molecular_graphics 'XP in Siemens SHELXTL (Sheldrick, 1994)'
_computing_publication_material 'SHELX97 (Sheldrick, 1997)'
_computing_structure_refinement 'SHELXL-97 (Sheldrick, 1997)'
_computing_structure_solution 'SHELXS-97 (Sheldrick, 1990)'
_diffrn_ambient_temperature 173(2)
_diffrn_measured_fraction_theta_full 0.991
_diffrn_measured_fraction_theta_max 0.991
_diffrn_measurement_device_type 'Saturn724+ CCD'
_diffrn_measurement_method '\w scans at fixed \c = 45\%'
_diffrn_radiation_monochromator graphite
_diffrn_radiation_source 'fine-focus sealed tube'
_diffrn_radiation_type MoK\a
_diffrn_radiation_wavelength 0.71073
_diffrn_reflns_av_R_equivalents 0.0701
_diffrn_reflns_av_sigmaI/netI 0.0658
_diffrn_reflns_limit_h_max 15
_diffrn_reflns_limit_h_min -24
_diffrn_reflns_limit_k_max 8
_diffrn_reflns_limit_k_min -29
_diffrn_reflns_limit_l_max 20
_diffrn_reflns_limit_l_min -22
_diffrn_reflns_number 7597
_diffrn_reflns_theta_full 27.47
_diffrn_reflns_theta_max 27.47
_diffrn_reflns_theta_min 2.16
_exptl_absorpt_coefficient_mu 5.274
_exptl_absorpt_correction_T_max 0.5472
_exptl_absorpt_correction_T_min 0.5051
_exptl_absorpt_correction_type numerical
_exptl_absorpt_process_details 'CrystalClear (Rigaku Inc., 2008)'
_exptl_crystal_colour Colorless
_exptl_crystal_density_diffrn 1.851
_exptl_crystal_density_method 'not measured'
_exptl_crystal_description Tetrahedron
_exptl_crystal_F_000 6422
_exptl_crystal_size_max 0.15
_exptl_crystal_size_mid 0.15
_exptl_crystal_size_min 0.13
_refine_diff_density_max 0.624
_refine_diff_density_min -0.732
_refine_diff_density_rms 0.181
_refine_ls_abs_structure_details 'Flack H D (1983), Acta Cryst. A39, 876-881'
_refine_ls_abs_structure_Flack 0.17(6)
_refine_ls_extinction_method none
_refine_ls_goodness_of_fit_ref 1.039
_refine_ls_hydrogen_treatment constr
_refine_ls_matrix_type full
_refine_ls_number_parameters 94
_refine_ls_number_reflns 2340
_refine_ls_number_restraints 0
_refine_ls_restrained_S_all 1.039
_refine_ls_R_factor_all 0.0699
_refine_ls_R_factor_gt 0.0597
_refine_ls_shift/su_max 0.001
_refine_ls_shift/su_mean 0.000
_refine_ls_structure_factor_coef Fsqd
_refine_ls_weighting_details 'calc w=1/[\s^2^(Fo^2^)+(0.0756P)^2^+53.8097P] where P=(Fo^2^+2Fc^2^)/3'
_refine_ls_weighting_scheme calc
_refine_ls_wR_factor_gt 0.1486
_refine_ls_wR_factor_ref 0.1556
_reflns_number_gt 1975
_reflns_number_total 2340
_reflns_threshold_expression >2sigma(I)
_cod_data_source_file JSSC-2010-183-3010.cif
_cod_data_source_block Complex4
_cod_depositor_comments
;
The following automatic conversions were performed:

data item '_symmetry_cell_setting' value 'Cubic' was changed to
'cubic' in accordance with the built-in table derived from the CIF
Core dictionary named 'cif_core.dic' version 2.4.5 last updated on
2014-11-21.

Automatic conversion script
Id: cif_fix_values 8369 2020-08-20 11:38:08Z andrius 
;
_cod_original_sg_symbol_H-M I-43d
_cod_database_code 1563398

loop_
_symmetry_equiv_pos_as_xyz
'x, y, z'
'-x+1/2, -y, z+1/2'
'-x, y+1/2, -z+1/2'
'x+1/2, -y+1/2, -z'
'z, x, y'
'z+1/2, -x+1/2, -y'
'-z+1/2, -x, y+1/2'
'-z, x+1/2, -y+1/2'
'y, z, x'
'-y, z+1/2, -x+1/2'
'y+1/2, -z+1/2, -x'
'-y+1/2, -z, x+1/2'
'y+1/4, x+1/4, z+1/4'
'-y+1/4, -x+3/4, z+3/4'
'y+3/4, -x+1/4, -z+3/4'
'-y+3/4, x+3/4, -z+1/4'
'x+1/4, z+1/4, y+1/4'
'-x+3/4, z+3/4, -y+1/4'
'-x+1/4, -z+3/4, y+3/4'
'x+3/4, -z+1/4, -y+3/4'
'z+1/4, y+1/4, x+1/4'
'z+3/4, -y+1/4, -x+3/4'
'-z+3/4, y+3/4, -x+1/4'
'-z+1/4, -y+3/4, x+3/4'
'x+1/2, y+1/2, z+1/2'
'-x+1, -y+1/2, z+1'
'-x+1/2, y+1, -z+1'
'x+1, -y+1, -z+1/2'
'z+1/2, x+1/2, y+1/2'
'z+1, -x+1, -y+1/2'
'-z+1, -x+1/2, y+1'
'-z+1/2, x+1, -y+1'
'y+1/2, z+1/2, x+1/2'
'-y+1/2, z+1, -x+1'
'y+1, -z+1, -x+1/2'
'-y+1, -z+1/2, x+1'
'y+3/4, x+3/4, z+3/4'
'-y+3/4, -x+5/4, z+5/4'
'y+5/4, -x+3/4, -z+5/4'
'-y+5/4, x+5/4, -z+3/4'
'x+3/4, z+3/4, y+3/4'
'-x+5/4, z+5/4, -y+3/4'
'-x+3/4, -z+5/4, y+5/4'
'x+5/4, -z+3/4, -y+5/4'
'z+3/4, y+3/4, x+3/4'
'z+5/4, -y+3/4, -x+5/4'
'-z+5/4, y+5/4, -x+3/4'
'-z+3/4, -y+5/4, x+5/4'

loop_
_atom_site_label
_atom_site_type_symbol
_atom_site_fract_x
_atom_site_fract_y
_atom_site_fract_z
_atom_site_U_iso_or_equiv
_atom_site_adp_type
_atom_site_occupancy
_atom_site_symmetry_multiplicity
_atom_site_calc_flag
_atom_site_refinement_flags
_atom_site_disorder_assembly
_atom_site_disorder_group
I1 I 0.92341(3) 0.68313(3) 0.18477(3) 0.0426(3) Uani 0.766(6) 1 d P A 1
Br1 Br 0.92341(3) 0.68313(3) 0.18477(3) 0.0426(3) Uani 0.23 1 d P A 2
Cu1 Cu 0.95853(6) 0.71043(6) 0.08157(5) 0.0420(4) Uani 1 1 d . . .
N1 N 0.8812(4) 0.7045(4) -0.0851(4) 0.0395(19) Uani 1 1 d . A .
N2 N 0.9153(3) 0.6777(3) 0.0103(3) 0.0308(16) Uani 1 1 d . A .
N3 N 0.8802(3) 0.5951(4) 0.0568(3) 0.0337(17) Uani 1 1 d . A .
C1 C 0.9138(5) 0.7106(5) -0.0378(4) 0.043(3) Uani 1 1 d . . .
H1 H 0.9395 0.7426 -0.0381 0.052 Uiso 1 1 calc R A .
C2 C 0.8450(4) 0.6614(4) -0.0810(4) 0.033(2) Uani 1 1 d . . .
C3 C 0.8415(4) 0.6228(4) -0.0356(3) 0.0298(19) Uani 1 1 d . A .
H3 H 0.8162 0.5904 -0.0364 0.036 Uiso 1 1 calc R . .
C4 C 0.8770(4) 0.6342(4) 0.0112(4) 0.034(2) Uani 1 1 d . . .
C5 C 0.9322(5) 0.5609(5) 0.0677(5) 0.044(2) Uani 1 1 d . . .
H5A H 0.9660 0.5812 0.0520 0.067 Uiso 1 1 calc R A .
H5B H 0.9284 0.5231 0.0489 0.067 Uiso 1 1 calc R . .
H5C H 0.9371 0.5555 0.1095 0.067 Uiso 1 1 calc R . .

loop_
_atom_site_aniso_label
_atom_site_aniso_U_11
_atom_site_aniso_U_22
_atom_site_aniso_U_33
_atom_site_aniso_U_23
_atom_site_aniso_U_13
_atom_site_aniso_U_12
I1 0.0483(5) 0.0434(5) 0.0360(4) -0.0007(3) -0.0003(3) 0.0004(3)
Br1 0.0483(5) 0.0434(5) 0.0360(4) -0.0007(3) -0.0003(3) 0.0004(3)
Cu1 0.0444(8) 0.0502(9) 0.0315(7) -0.0013(5) -0.0032(5) -0.0125(6)
N1 0.042(5) 0.037(5) 0.040(5) -0.003(4) -0.002(4) -0.015(4)
N2 0.032(4) 0.037(4) 0.023(4) 0.014(3) -0.006(3) -0.011(3)
N3 0.024(4) 0.047(5) 0.031(4) 0.011(3) 0.008(3) 0.007(3)
C1 0.054(7) 0.037(6) 0.039(6) 0.002(4) -0.005(5) -0.030(5)
C2 0.023(4) 0.029(5) 0.048(6) -0.008(4) 0.010(4) 0.003(3)
C3 0.048(5) 0.023(4) 0.019(4) 0.010(3) -0.011(4) -0.020(3)
C4 0.036(5) 0.023(5) 0.043(6) -0.008(4) 0.012(4) -0.015(4)
C5 0.033(6) 0.053(6) 0.047(6) 0.005(5) -0.006(5) 0.006(4)

loop_
_atom_type_symbol
_atom_type_description
_atom_type_scat_dispersion_real
_atom_type_scat_dispersion_imag
_atom_type_scat_source
C C 0.0033 0.0016 'International Tables Vol C Tables 4.2.6.8 and 6.1.1.4'
H H 0.0000 0.0000 'International Tables Vol C Tables 4.2.6.8 and 6.1.1.4'
N N 0.0061 0.0033 'International Tables Vol C Tables 4.2.6.8 and 6.1.1.4'
Cu Cu 0.3201 1.2651 'International Tables Vol C Tables 4.2.6.8 and 6.1.1.4'
Br Br -0.2901 2.4595 'International Tables Vol C Tables 4.2.6.8 and 6.1.1.4'
I I -0.4742 1.8119 'International Tables Vol C Tables 4.2.6.8 and 6.1.1.4'

loop_
_geom_angle_atom_site_label_1
_geom_angle_atom_site_label_2
_geom_angle_atom_site_label_3
_geom_angle
_geom_angle_site_symmetry_1
_geom_angle_site_symmetry_3
Cu1 I1 Cu1 62.78(5) . 39_464
Cu1 I1 Cu1 61.39(5) . 16_645
Cu1 I1 Cu1 58.18(5) 39_464 16_645
N2 Cu1 I1 119.4(2) . .
N2 Cu1 Cu1 127.0(2) . 26_664
I1 Cu1 Cu1 113.19(3) . 26_664
N2 Cu1 Br1 102.9(2) . 16_645
I1 Cu1 Br1 110.17(5) . 16_645
Cu1 Cu1 Br1 62.82(5) 26_664 16_645
N2 Cu1 I1 102.9(2) . 16_645
I1 Cu1 I1 110.17(5) . 16_645
Cu1 Cu1 I1 62.82(5) 26_664 16_645
Br1 Cu1 I1 0.00(5) 16_645 16_645
N2 Cu1 Cu1 147.0(2) . 39_464
I1 Cu1 Cu1 59.95(5) . 39_464
Cu1 Cu1 Cu1 61.15(3) 26_664 39_464
Br1 Cu1 Cu1 107.86(5) 16_645 39_464
I1 Cu1 Cu1 107.86(5) 16_645 39_464
N2 Cu1 Cu1 154.8(2) . 16_645
I1 Cu1 Cu1 62.48(5) . 16_645
Cu1 Cu1 Cu1 61.15(3) 26_664 16_645
Br1 Cu1 Cu1 57.26(4) 16_645 16_645
I1 Cu1 Cu1 57.26(4) 16_645 16_645
Cu1 Cu1 Cu1 57.69(5) 39_464 16_645
N2 Cu1 I1 98.2(2) . 39_464
I1 Cu1 I1 107.10(5) . 39_464
Cu1 Cu1 I1 59.00(5) 26_664 39_464
Br1 Cu1 I1 119.26(5) 16_645 39_464
I1 Cu1 I1 119.26(5) 16_645 39_464
Cu1 Cu1 I1 56.14(4) 39_464 39_464
Cu1 Cu1 I1 105.03(4) 16_645 39_464
N2 Cu1 Br1 98.2(2) . 39_464
I1 Cu1 Br1 107.10(5) . 39_464
Cu1 Cu1 Br1 59.00(5) 26_664 39_464
Br1 Cu1 Br1 119.26(5) 16_645 39_464
I1 Cu1 Br1 119.26(5) 16_645 39_464
Cu1 Cu1 Br1 56.14(4) 39_464 39_464
Cu1 Cu1 Br1 105.03(4) 16_645 39_464
I1 Cu1 Br1 0.00(4) 39_464 39_464
C2 N1 C1 112.5(9) . .
C4 N2 C1 114.8(8) . .
C4 N2 Cu1 125.5(6) . .
C1 N2 Cu1 117.6(6) . .
C4 N3 C2 119.1(7) . 48_553
C4 N3 C5 121.8(8) . .
C2 N3 C5 119.1(8) 48_553 .
N1 C1 N2 129.2(9) . .
N1 C1 H1 115.4 . .
N2 C1 H1 115.4 . .
N1 C2 C3 126.0(9) . .
N1 C2 N3 114.4(9) . 22_565
C3 C2 N3 119.7(8) . 22_565
C2 C3 C4 115.9(8) . .
C2 C3 H3 122.1 . .
C4 C3 H3 122.1 . .
N2 C4 C3 121.5(8) . .
N2 C4 N3 117.7(9) . .
C3 C4 N3 120.0(8) . .
N3 C5 H5A 109.5 . .
N3 C5 H5B 109.5 . .
H5A C5 H5B 109.5 . .
N3 C5 H5C 109.5 . .
H5A C5 H5C 109.5 . .
H5B C5 H5C 109.5 . .

loop_
_geom_bond_atom_site_label_1
_geom_bond_atom_site_label_2
_geom_bond_distance
_geom_bond_site_symmetry_2
I1 Cu1 2.5970(14) .
I1 Cu1 2.6725(16) 39_464
I1 Cu1 2.7736(16) 16_645
Cu1 N2 2.070(7) .
Cu1 Cu1 2.649(3) 26_664
Cu1 Br1 2.6725(16) 16_645
Cu1 I1 2.6725(16) 16_645
Cu1 Cu1 2.746(2) 39_464
Cu1 Cu1 2.746(2) 16_645
Cu1 I1 2.7736(16) 39_464
Cu1 Br1 2.7736(16) 39_464
N1 C2 1.303(11) .
N1 C1 1.336(13) .
N2 C4 1.339(11) .
N2 C1 1.346(12) .
N3 C4 1.391(12) .
N3 C2 1.448(12) 48_553
N3 C5 1.459(12) .
C1 H1 0.9500 .
C2 C3 1.380(12) .
C2 N3 1.448(12) 22_565
C3 C4 1.383(13) .
C3 H3 0.9500 .
C5 H5A 0.9800 .
C5 H5B 0.9800 .
C5 H5C 0.9800 .

loop_
_geom_torsion_atom_site_label_1
_geom_torsion_atom_site_label_2
_geom_torsion_atom_site_label_3
_geom_torsion_atom_site_label_4
_geom_torsion
_geom_torsion_site_symmetry_1
_geom_torsion_site_symmetry_2
_geom_torsion_site_symmetry_3
_geom_torsion_site_symmetry_4
Cu1 I1 Cu1 N2 -141.9(3) 39_464 . . .
Cu1 I1 Cu1 N2 151.4(3) 16_645 . . .
Cu1 I1 Cu1 Cu1 31.34(6) 39_464 . . 26_664
Cu1 I1 Cu1 Cu1 -35.41(5) 16_645 . . 26_664
Cu1 I1 Cu1 Br1 99.50(3) 39_464 . . 16_645
Cu1 I1 Cu1 Br1 32.75(5) 16_645 . . 16_645
Cu1 I1 Cu1 I1 99.50(3) 39_464 . . 16_645
Cu1 I1 Cu1 I1 32.75(5) 16_645 . . 16_645
Cu1 I1 Cu1 Cu1 -66.74(4) 16_645 . . 39_464
Cu1 I1 Cu1 Cu1 66.74(4) 39_464 . . 16_645
Cu1 I1 Cu1 I1 -31.64(5) 39_464 . . 39_464
Cu1 I1 Cu1 I1 -98.38(3) 16_645 . . 39_464
Cu1 I1 Cu1 Br1 -31.64(5) 39_464 . . 39_464
Cu1 I1 Cu1 Br1 -98.38(3) 16_645 . . 39_464
I1 Cu1 N2 C4 -13.8(9) . . . .
Cu1 Cu1 N2 C4 174.0(7) 26_664 . . .
Br1 Cu1 N2 C4 108.5(8) 16_645 . . .
I1 Cu1 N2 C4 108.5(8) 16_645 . . .
Cu1 Cu1 N2 C4 -93.0(8) 39_464 . . .
Cu1 Cu1 N2 C4 73.5(10) 16_645 . . .
I1 Cu1 N2 C4 -128.8(8) 39_464 . . .
Br1 Cu1 N2 C4 -128.8(8) 39_464 . . .
I1 Cu1 N2 C1 148.6(7) . . . .
Cu1 Cu1 N2 C1 -23.6(9) 26_664 . . .
Br1 Cu1 N2 C1 -89.1(8) 16_645 . . .
I1 Cu1 N2 C1 -89.1(8) 16_645 . . .
Cu1 Cu1 N2 C1 69.4(9) 39_464 . . .
Cu1 Cu1 N2 C1 -124.1(8) 16_645 . . .
I1 Cu1 N2 C1 33.6(8) 39_464 . . .
Br1 Cu1 N2 C1 33.6(8) 39_464 . . .
C2 N1 C1 N2 2.9(18) . . . .
C4 N2 C1 N1 -2.9(18) . . . .
Cu1 N2 C1 N1 -167.1(10) . . . .
C1 N1 C2 C3 -4.0(15) . . . .
C1 N1 C2 N3 177.2(9) . . . 22_565
N1 C2 C3 C4 5.0(15) . . . .
N3 C2 C3 C4 -176.2(8) 22_565 . . .
C1 N2 C4 C3 3.6(14) . . . .
Cu1 N2 C4 C3 166.5(7) . . . .
C1 N2 C4 N3 173.6(9) . . . .
Cu1 N2 C4 N3 -23.6(13) . . . .
C2 C3 C4 N2 -4.7(15) . . . .
C2 C3 C4 N3 -174.4(8) . . . .
C2 N3 C4 N2 119.5(10) 48_553 . . .
C5 N3 C4 N2 -59.7(13) . . . .
C2 N3 C4 C3 -70.4(12) 48_553 . . .
C5 N3 C4 C3 110.4(12) . . . .

loop_
_platon_squeeze_void_nr
_platon_squeeze_void_average_x
_platon_squeeze_void_average_y
_platon_squeeze_void_average_z
_platon_squeeze_void_volume
_platon_squeeze_void_count_electrons
_platon_squeeze_void_content
1 0.098 0.005 0.243 2148 2046 ' '
2 -0.081 0.143 0.609 2148 2046 ' '
